data_7160278
loop_
_publ_author_name
'Fan, Jian'
'Liang, Xuecheng'
'Yao, Liangliang'
'Wang, Yating'
'Wang, Kai'
'Yao, Bangben'
'Liu, Yujun'
'Xu, Shuwen'

_publ_section_title
;
 Synthesis of tetrasubstituted furans through a Cu/base-mediated cascade
 reaction from terminal alkynes and 1,2- diketones
;
_journal_name_full 'Organic &amp; Biomolecular Chemistry'
_journal_paper_doi 10.1039/D4OB01785D
_journal_year 2025
_chemical_formula_moiety 'C32 H24 O3, 0.05[C6H14]'
_chemical_formula_sum 'C32 H24 O3'
_chemical_formula_weight 456.51
_space_group_crystal_system monoclinic
_space_group_IT_number 14
_space_group_name_Hall '-P 2ybc'
_space_group_name_H-M_alt 'P 1 21/c 1'
_atom_sites_solution_hydrogens geom
_atom_sites_solution_primary dual
_audit_creation_date 2024-05-08
_audit_creation_method
;
Olex2 1.3
(compiled 2020.02.04 svn.rd84adfe8 for OlexSys, GUI svn.r6032)
;
_audit_update_record
;
2024-09-24 deposited with the CCDC.	2024-12-03 downloaded from the CCDC.
;
_cell_angle_alpha 90
_cell_angle_beta 94.18(5)
_cell_angle_gamma 90
_cell_formula_units_Z 4
_cell_length_a 12.436(17)
_cell_length_b 7.306(8)
_cell_length_c 26.63(4)
_cell_measurement_reflns_used 9895
_cell_measurement_temperature 273.15
_cell_measurement_theta_max 27.456
_cell_measurement_theta_min 2.150
_cell_volume 2413(6)
_computing_cell_refinement 'SAINT v8.37A (Bruker, 2015)'
_computing_data_reduction 'SAINT v8.37A (Bruker, 2015)'
_computing_molecular_graphics 'Olex2 1.3 (Dolomanov et al., 2009)'
_computing_publication_material 'Olex2 1.3 (Dolomanov et al., 2009)'
_computing_structure_refinement 'XL  (Sheldrick, 2008)'
_computing_structure_solution 'SHELXT 2014/5 (Sheldrick, 2014)'
_diffrn_ambient_temperature 273.15
_diffrn_measured_fraction_theta_full 0.997
_diffrn_measured_fraction_theta_max 0.995
_diffrn_measurement_device_type 'Bruker APEX-II CCD'
_diffrn_measurement_method '\f and \w scans'
_diffrn_radiation_type MoK\a
_diffrn_radiation_wavelength 0.71073
_diffrn_reflns_av_R_equivalents 0.1541
_diffrn_reflns_av_unetI/netI 0.0452
_diffrn_reflns_Laue_measured_fraction_full 0.997
_diffrn_reflns_Laue_measured_fraction_max 0.995
_diffrn_reflns_limit_h_max 16
_diffrn_reflns_limit_h_min -16
_diffrn_reflns_limit_k_max 9
_diffrn_reflns_limit_k_min -9
_diffrn_reflns_limit_l_max 34
_diffrn_reflns_limit_l_min -34
_diffrn_reflns_number 70026
_diffrn_reflns_point_group_measured_fraction_full 0.997
_diffrn_reflns_point_group_measured_fraction_max 0.995
_diffrn_reflns_theta_full 25.242
_diffrn_reflns_theta_max 27.726
_diffrn_reflns_theta_min 2.163
_diffrn_source_current 1.4
_diffrn_source_power 0.07
_diffrn_source_voltage 50.0
_diffrn_standards_number 0
_exptl_absorpt_coefficient_mu 0.080
_exptl_absorpt_correction_type none
_exptl_crystal_colour 'clear light yellow'
_exptl_crystal_colour_lustre clear
_exptl_crystal_colour_modifier light
_exptl_crystal_colour_primary yellow
_exptl_crystal_density_diffrn 1.256
_exptl_crystal_description block
_exptl_crystal_F_000 960
_exptl_crystal_size_max 0.18
_exptl_crystal_size_mid 0.16
_exptl_crystal_size_min 0.15
_refine_diff_density_max 0.458
_refine_diff_density_min -0.693
_refine_diff_density_rms 0.154
_refine_ls_extinction_method none
_refine_ls_goodness_of_fit_ref 1.277
_refine_ls_hydrogen_treatment constr
_refine_ls_matrix_type full
_refine_ls_number_parameters 318
_refine_ls_number_reflns 5645
_refine_ls_number_restraints 30
_refine_ls_restrained_S_all 1.279
_refine_ls_R_factor_all 0.1316
_refine_ls_R_factor_gt 0.1266
_refine_ls_shift/su_max 0.000
_refine_ls_shift/su_mean 0.000
_refine_ls_structure_factor_coef Fsqd
_refine_ls_weighting_details 'w=1/[\s^2^(Fo^2^)+(0.1380P)^2^+2.3738P] where P=(Fo^2^+2Fc^2^)/3'
_refine_ls_weighting_scheme calc
_refine_ls_wR_factor_gt 0.2964
_refine_ls_wR_factor_ref 0.2999
_reflns_Friedel_coverage 0.000
_reflns_number_gt 5254
_reflns_number_total 5645
_reflns_threshold_expression 'I > 2\s(I)'
_cod_data_source_file d4ob01785d2.cif
_cod_data_source_block mo_20240430c_0m
_cod_original_cell_volume 2414(5)
_cod_database_code 7160278
_shelx_shelxl_version_number 2014/7
_shelx_space_group_comment
;
The symmetry employed for this shelxl refinement is uniquely defined
by the following loop, which should always be used as a source of
symmetry information in preference to the above space-group names.
They are only intended as comments.
;
_shelx_estimated_absorpt_t_max 0.988
_shelx_estimated_absorpt_t_min 0.986
_olex2_refinement_description
;
1. Fixed Uiso
 At 1.2 times of:
  All C(H) groups
 At 1.5 times of:
  All C(H,H,H) groups
2. Uiso/Uaniso restraints and constraints
Uanis(C1) \\sim Ueq, Uanis(C22) \\sim Ueq, Uanis(C23) \\sim Ueq, Uanis(C24)
\\sim Ueq, Uanis(C21) \\sim Ueq: with sigma of 0.02 and sigma for terminal
atoms of 0.01
3.a Aromatic/amide H refined with riding coordinates:
 C7(H7), C20(H20), C14(H14), C5(H5), C32(H32), C17(H17), C28(H28), C25(H25),
 C15(H15), C16(H16), C4(H4), C3(H3), C18(H18), C29(H29), C31(H31), C23(H23),
 C30(H30), C24(H24)
3.b Idealised Me refined as rotating group:
 C1(H1A,H1B,H1C), C22(H22A,H22B,H22C)
;
_smtbx_masks_void_probe_radius 1.2
_smtbx_masks_void_truncation_radius 1.2
_olex2_submission_special_instructions 'No special instructions were received'

loop_
_space_group_symop_operation_xyz
'x, y, z'
'-x, y+1/2, -z+1/2'
'-x, -y, -z'
'x, -y-1/2, z-1/2'

loop_
_atom_site_label
_atom_site_type_symbol
_atom_site_fract_x
_atom_site_fract_y
_atom_site_fract_z
_atom_site_U_iso_or_equiv
_atom_site_adp_type
_atom_site_occupancy
_atom_site_site_symmetry_order
_atom_site_calc_flag
_atom_site_refinement_flags_posn
_atom_site_refinement_flags_adp
_atom_site_refinement_flags_occupancy
_atom_site_disorder_assembly
_atom_site_disorder_group
O1 O 0.34024(15) 0.7016(3) 0.69501(7) 0.0271(4) Uani 1 1 d . . . . .
O2 O 0.5365(2) 0.6256(4) 0.60889(9) 0.0513(7) Uani 1 1 d . . . . .
O3 O 0.3177(3) 0.4082(4) 0.55262(10) 0.0565(8) Uani 1 1 d . . . . .
C12 C 0.2318(2) 0.6926(4) 0.68563(10) 0.0261(6) Uani 1 1 d . . . . .
C6 C 0.5763(2) 0.6881(4) 0.69467(11) 0.0291(6) Uani 1 1 d . . . . .
C19 C 0.0982(2) 0.6295(5) 0.61055(11) 0.0341(7) Uani 1 1 d . . . . .
C13 C 0.1707(2) 0.7133(4) 0.72984(10) 0.0277(6) Uani 1 1 d . . . . .
C11 C 0.2068(2) 0.6497(4) 0.63629(10) 0.0281(6) Uani 1 1 d . . . . .
C9 C 0.3856(2) 0.6585(4) 0.65157(10) 0.0273(6) Uani 1 1 d . . . . .
C7 C 0.5501(2) 0.6529(4) 0.74351(11) 0.0311(6) Uani 1 1 d . . . . .
H7 H 0.4823 0.6064 0.7491 0.037 Uiso 1 1 calc R U . . .
C8 C 0.5019(2) 0.6547(4) 0.64972(11) 0.0311(6) Uani 1 1 d . . . . .
C26 C 0.3237(2) 0.5670(4) 0.56239(10) 0.0316(6) Uani 1 1 d . . . . .
C10 C 0.3067(2) 0.6269(4) 0.61497(10) 0.0267(6) Uani 1 1 d . . . . .
C27 C 0.3440(2) 0.7056(4) 0.52409(11) 0.0317(6) Uani 1 1 d . . . . .
C20 C 0.0690(3) 0.4690(5) 0.58620(11) 0.0379(7) Uani 1 1 d . . . . .
H20 H 0.1191 0.3748 0.5853 0.045 Uiso 1 1 calc R U . . .
C14 C 0.0689(2) 0.6356(5) 0.73110(12) 0.0345(7) Uani 1 1 d . . . . .
H14 H 0.0361 0.5813 0.7024 0.041 Uiso 1 1 calc R U . . .
C5 C 0.6779(2) 0.7557(5) 0.68644(14) 0.0412(8) Uani 1 1 d . . . . .
H5 H 0.6964 0.7780 0.6538 0.049 Uiso 1 1 calc R U . . .
C32 C 0.3263(3) 0.8873(5) 0.53234(12) 0.0431(8) Uani 1 1 d . . . . .
H32 H 0.3032 0.9256 0.5631 0.052 Uiso 1 1 calc R U . . .
C17 C 0.2183(3) 0.7938(5) 0.77262(12) 0.0383(7) Uani 1 1 d . . . . .
H17 H 0.2864 0.8457 0.7721 0.046 Uiso 1 1 calc R U . . .
C2 C 0.6238(3) 0.6862(4) 0.78406(12) 0.0376(7) Uani 1 1 d . . . . .
C21 C -0.0334(3) 0.4446(6) 0.56304(13) 0.0512(10) Uani 1 1 d . U . . .
C28 C 0.3782(3) 0.6482(5) 0.47879(12) 0.0417(8) Uani 1 1 d . . . . .
H28 H 0.3897 0.5244 0.4730 0.050 Uiso 1 1 calc R U . . .
C25 C 0.0237(3) 0.7688(6) 0.61086(15) 0.0483(9) Uani 1 1 d . . . . .
H25 H 0.0422 0.8785 0.6270 0.058 Uiso 1 1 calc R U . . .
C15 C 0.0168(3) 0.6390(5) 0.77496(14) 0.0433(8) Uani 1 1 d . . . . .
H15 H -0.0513 0.5870 0.7758 0.052 Uiso 1 1 calc R U . . .
C16 C 0.0649(3) 0.7187(6) 0.81713(14) 0.0497(9) Uani 1 1 d . . . . .
H16 H 0.0296 0.7197 0.8467 0.060 Uiso 1 1 calc R U . . .
C4 C 0.7504(3) 0.7892(6) 0.72618(17) 0.0521(9) Uani 1 1 d . . . . .
H4 H 0.8183 0.8350 0.7206 0.063 Uiso 1 1 calc R U . . .
C3 C 0.7235(3) 0.7556(5) 0.77447(16) 0.0506(9) Uani 1 1 d . . . . .
H3 H 0.7736 0.7802 0.8013 0.061 Uiso 1 1 calc R U . . .
C1 C 0.5951(4) 0.6465(6) 0.83641(14) 0.0565(10) Uani 1 1 d . U . . .
H1A H 0.5208 0.6109 0.8358 0.085 Uiso 1 1 calc R U . . .
H1B H 0.6065 0.7542 0.8568 0.085 Uiso 1 1 calc R U . . .
H1C H 0.6397 0.5490 0.8503 0.085 Uiso 1 1 calc R U . . .
C18 C 0.1649(3) 0.7975(6) 0.81630(13) 0.0503(9) Uani 1 1 d . . . . .
H18 H 0.1966 0.8533 0.8451 0.060 Uiso 1 1 calc R U . . .
C29 C 0.3953(4) 0.7743(7) 0.44225(15) 0.0592(11) Uani 1 1 d . . . . .
H29 H 0.4192 0.7362 0.4117 0.071 Uiso 1 1 calc R U . . .
C31 C 0.3426(4) 1.0136(6) 0.49539(17) 0.0621(11) Uani 1 1 d . . . . .
H31 H 0.3302 1.1373 0.5008 0.074 Uiso 1 1 calc R U . . .
C23 C -0.1059(3) 0.5859(8) 0.56430(17) 0.0636(12) Uani 1 1 d . U . . .
H23 H -0.1750 0.5711 0.5491 0.076 Uiso 1 1 calc R U . . .
C30 C 0.3775(4) 0.9545(7) 0.45048(17) 0.0663(12) Uani 1 1 d . . . . .
H30 H 0.3890 1.0391 0.4254 0.080 Uiso 1 1 calc R U . . .
C24 C -0.0784(3) 0.7470(7) 0.58738(18) 0.0642(12) Uani 1 1 d . U . . .
H24 H -0.1281 0.8421 0.5874 0.077 Uiso 1 1 calc R U . . .
C22 C -0.0638(4) 0.2677(7) 0.53798(17) 0.0711(14) Uani 1 1 d . U . . .
H22A H -0.0021 0.1883 0.5392 0.107 Uiso 1 1 calc R U . . .
H22B H -0.0884 0.2900 0.5035 0.107 Uiso 1 1 calc R U . . .
H22C H -0.1203 0.2108 0.5551 0.107 Uiso 1 1 calc R U . . .

loop_
_atom_site_aniso_label
_atom_site_aniso_U_11
_atom_site_aniso_U_22
_atom_site_aniso_U_33
_atom_site_aniso_U_23
_atom_site_aniso_U_13
_atom_site_aniso_U_12
O1 0.0219(9) 0.0354(10) 0.0246(9) -0.0056(8) 0.0061(7) -0.0031(7)
O2 0.0381(12) 0.0802(19) 0.0378(12) -0.0128(12) 0.0185(10) 0.0028(12)
O3 0.093(2) 0.0387(14) 0.0407(13) -0.0106(11) 0.0222(13) -0.0083(13)
C12 0.0202(12) 0.0307(13) 0.0278(13) -0.0024(10) 0.0046(9) -0.0038(10)
C6 0.0218(12) 0.0269(13) 0.0390(15) -0.0017(11) 0.0046(10) 0.0027(10)
C19 0.0264(13) 0.0495(18) 0.0265(13) 0.0028(12) 0.0020(10) -0.0077(12)
C13 0.0248(13) 0.0316(14) 0.0275(13) -0.0018(11) 0.0079(10) 0.0020(11)
C11 0.0245(13) 0.0328(14) 0.0275(13) -0.0021(11) 0.0051(10) -0.0018(11)
C9 0.0255(13) 0.0309(14) 0.0267(12) -0.0052(10) 0.0108(10) -0.0035(10)
C7 0.0275(13) 0.0297(14) 0.0366(15) -0.0020(11) 0.0061(11) 0.0011(11)
C8 0.0254(13) 0.0367(15) 0.0321(14) -0.0032(12) 0.0079(10) 0.0014(11)
C26 0.0314(14) 0.0387(16) 0.0252(13) -0.0080(11) 0.0055(10) -0.0020(12)
C10 0.0257(12) 0.0302(13) 0.0251(12) -0.0039(10) 0.0073(10) -0.0012(10)
C27 0.0262(13) 0.0416(16) 0.0276(13) -0.0055(12) 0.0044(10) -0.0025(11)
C20 0.0397(16) 0.0443(18) 0.0296(14) 0.0022(13) 0.0029(12) -0.0131(14)
C14 0.0258(13) 0.0410(16) 0.0376(15) -0.0037(13) 0.0089(11) -0.0026(12)
C5 0.0246(14) 0.0458(18) 0.0541(19) 0.0046(15) 0.0096(13) -0.0043(13)
C32 0.059(2) 0.0414(18) 0.0289(14) -0.0072(13) 0.0055(14) -0.0039(15)
C17 0.0352(15) 0.0466(18) 0.0342(15) -0.0094(13) 0.0112(12) -0.0051(13)
C2 0.0433(17) 0.0280(14) 0.0406(16) -0.0054(12) -0.0029(13) 0.0064(13)
C21 0.049(2) 0.069(2) 0.0349(16) 0.0119(16) -0.0047(14) -0.0285(19)
C28 0.0436(17) 0.0498(19) 0.0337(15) -0.0083(14) 0.0151(13) 0.0000(15)
C25 0.0375(17) 0.057(2) 0.050(2) 0.0001(17) -0.0009(14) 0.0024(16)
C15 0.0268(14) 0.052(2) 0.054(2) 0.0034(16) 0.0217(13) 0.0049(13)
C16 0.058(2) 0.053(2) 0.0420(18) -0.0041(16) 0.0315(16) 0.0062(17)
C4 0.0304(16) 0.054(2) 0.072(3) 0.0006(19) 0.0011(16) -0.0115(15)
C3 0.0414(19) 0.048(2) 0.060(2) -0.0105(17) -0.0139(16) -0.0019(15)
C1 0.080(3) 0.055(2) 0.0335(17) -0.0027(16) -0.0045(17) 0.002(2)
C18 0.059(2) 0.061(2) 0.0323(16) -0.0169(16) 0.0150(15) -0.0062(18)
C29 0.069(3) 0.073(3) 0.0386(19) 0.0047(18) 0.0268(18) -0.004(2)
C31 0.092(3) 0.038(2) 0.056(2) 0.0038(17) 0.003(2) -0.004(2)
C23 0.0359(18) 0.088(3) 0.064(2) 0.018(2) -0.0137(17) -0.017(2)
C30 0.083(3) 0.067(3) 0.049(2) 0.017(2) 0.012(2) -0.012(2)
C24 0.0351(19) 0.083(3) 0.073(3) 0.016(2) -0.0059(18) 0.008(2)
C22 0.078(3) 0.078(3) 0.054(2) 0.008(2) -0.015(2) -0.039(3)

loop_
_atom_type_symbol
_atom_type_description
_atom_type_scat_dispersion_real
_atom_type_scat_dispersion_imag
_atom_type_scat_source
C C 0.0033 0.0016 'International Tables Vol C Tables 4.2.6.8 and 6.1.1.4'
H H 0.0000 0.0000 'International Tables Vol C Tables 4.2.6.8 and 6.1.1.4'
O O 0.0106 0.0060 'International Tables Vol C Tables 4.2.6.8 and 6.1.1.4'

loop_
_geom_angle_atom_site_label_1
_geom_angle_atom_site_label_2
_geom_angle_atom_site_label_3
_geom_angle
_geom_angle_site_symmetry_1
_geom_angle_site_symmetry_3
_geom_angle_publ_flag
C12 O1 C9 107.5(2) . . ?
O1 C12 C13 114.7(2) . . ?
O1 C12 C11 110.1(2) . . ?
C11 C12 C13 135.0(3) . . ?
C7 C6 C8 123.5(3) . . ?
C7 C6 C5 119.5(3) . . ?
C5 C6 C8 117.0(3) . . ?
C20 C19 C11 120.4(3) . . ?
C20 C19 C25 118.6(3) . . ?
C25 C19 C11 121.1(3) . . ?
C14 C13 C12 120.5(3) . . ?
C17 C13 C12 119.7(3) . . ?
C17 C13 C14 119.4(3) . . ?
C12 C11 C19 127.4(3) . . ?
C12 C11 C10 105.5(2) . . ?
C10 C11 C19 127.1(3) . . ?
O1 C9 C8 120.6(2) . . ?
C10 C9 O1 109.2(2) . . ?
C10 C9 C8 130.2(3) . . ?
C6 C7 H7 119.7 . . ?
C2 C7 C6 120.7(3) . . ?
C2 C7 H7 119.7 . . ?
O2 C8 C6 120.7(3) . . ?
O2 C8 C9 116.9(3) . . ?
C9 C8 C6 122.4(3) . . ?
O3 C26 C10 118.6(3) . . ?
O3 C26 C27 122.0(3) . . ?
C27 C26 C10 119.3(3) . . ?
C11 C10 C26 126.8(3) . . ?
C9 C10 C11 107.6(3) . . ?
C9 C10 C26 125.5(3) . . ?
C32 C27 C26 121.3(3) . . ?
C32 C27 C28 120.1(3) . . ?
C28 C27 C26 118.6(3) . . ?
C19 C20 H20 119.3 . . ?
C19 C20 C21 121.5(4) . . ?
C21 C20 H20 119.3 . . ?
C13 C14 H14 120.0 . . ?
C15 C14 C13 119.9(3) . . ?
C15 C14 H14 120.0 . . ?
C6 C5 H5 120.0 . . ?
C4 C5 C6 120.0(3) . . ?
C4 C5 H5 120.0 . . ?
C27 C32 H32 119.9 . . ?
C27 C32 C31 120.2(3) . . ?
C31 C32 H32 119.9 . . ?
C13 C17 H17 119.9 . . ?
C13 C17 C18 120.1(3) . . ?
C18 C17 H17 119.9 . . ?
C7 C2 C1 120.3(3) . . ?
C3 C2 C7 118.2(3) . . ?
C3 C2 C1 121.5(3) . . ?
C20 C21 C22 120.3(4) . . ?
C23 C21 C20 118.5(4) . . ?
C23 C21 C22 121.2(4) . . ?
C27 C28 H28 120.2 . . ?
C29 C28 C27 119.6(4) . . ?
C29 C28 H28 120.2 . . ?
C19 C25 H25 119.7 . . ?
C19 C25 C24 120.5(4) . . ?
C24 C25 H25 119.7 . . ?
C14 C15 H15 120.0 . . ?
C16 C15 C14 120.1(3) . . ?
C16 C15 H15 120.0 . . ?
C15 C16 H16 119.7 . . ?
C15 C16 C18 120.6(3) . . ?
C18 C16 H16 119.7 . . ?
C5 C4 H4 119.9 . . ?
C5 C4 C3 120.2(3) . . ?
C3 C4 H4 119.9 . . ?
C2 C3 H3 119.3 . . ?
C4 C3 C2 121.5(3) . . ?
C4 C3 H3 119.3 . . ?
C2 C1 H1A 109.5 . . ?
C2 C1 H1B 109.5 . . ?
C2 C1 H1C 109.5 . . ?
H1A C1 H1B 109.5 . . ?
H1A C1 H1C 109.5 . . ?
H1B C1 H1C 109.5 . . ?
C17 C18 H18 120.1 . . ?
C16 C18 C17 119.8(3) . . ?
C16 C18 H18 120.1 . . ?
C28 C29 H29 119.9 . . ?
C30 C29 C28 120.2(4) . . ?
C30 C29 H29 119.9 . . ?
C32 C31 H31 120.5 . . ?
C30 C31 C32 119.0(4) . . ?
C30 C31 H31 120.5 . . ?
C21 C23 H23 119.4 . . ?
C24 C23 C21 121.2(4) . . ?
C24 C23 H23 119.4 . . ?
C29 C30 C31 120.8(4) . . ?
C29 C30 H30 119.6 . . ?
C31 C30 H30 119.6 . . ?
C25 C24 H24 120.1 . . ?
C23 C24 C25 119.7(4) . . ?
C23 C24 H24 120.1 . . ?
C21 C22 H22A 109.5 . . ?
C21 C22 H22B 109.5 . . ?
C21 C22 H22C 109.5 . . ?
H22A C22 H22B 109.5 . . ?
H22A C22 H22C 109.5 . . ?
H22B C22 H22C 109.5 . . ?

loop_
_geom_bond_atom_site_label_1
_geom_bond_atom_site_label_2
_geom_bond_distance
_geom_bond_site_symmetry_2
_geom_bond_publ_flag
O1 C12 1.354(4) . ?
O1 C9 1.360(3) . ?
O2 C8 1.217(4) . ?
O3 C26 1.190(4) . ?
C12 C13 1.455(4) . ?
C12 C11 1.365(4) . ?
C6 C7 1.388(4) . ?
C6 C8 1.479(4) . ?
C6 C5 1.389(4) . ?
C19 C11 1.476(4) . ?
C19 C20 1.376(5) . ?
C19 C25 1.377(5) . ?
C13 C14 1.390(4) . ?
C13 C17 1.377(4) . ?
C11 C10 1.414(4) . ?
C9 C8 1.451(4) . ?
C9 C10 1.351(4) . ?
C7 H7 0.9300 . ?
C7 C2 1.386(5) . ?
C26 C10 1.497(4) . ?
C26 C27 1.472(5) . ?
C27 C32 1.366(5) . ?
C27 C28 1.374(4) . ?
C20 H20 0.9300 . ?
C20 C21 1.386(5) . ?
C14 H14 0.9300 . ?
C14 C15 1.377(4) . ?
C5 H5 0.9300 . ?
C5 C4 1.362(5) . ?
C32 H32 0.9300 . ?
C32 C31 1.375(6) . ?
C17 H17 0.9300 . ?
C17 C18 1.381(5) . ?
C2 C3 1.381(6) . ?
C2 C1 1.492(5) . ?
C21 C23 1.372(7) . ?
C21 C22 1.491(7) . ?
C28 H28 0.9300 . ?
C28 C29 1.368(5) . ?
C25 H25 0.9300 . ?
C25 C24 1.384(6) . ?
C15 H15 0.9300 . ?
C15 C16 1.364(6) . ?
C16 H16 0.9300 . ?
C16 C18 1.372(6) . ?
C4 H4 0.9300 . ?
C4 C3 1.375(6) . ?
C3 H3 0.9300 . ?
C1 H1A 0.9600 . ?
C1 H1B 0.9600 . ?
C1 H1C 0.9600 . ?
C18 H18 0.9300 . ?
C29 H29 0.9300 . ?
C29 C30 1.356(7) . ?
C31 H31 0.9300 . ?
C31 C30 1.371(7) . ?
C23 H23 0.9300 . ?
C23 C24 1.360(8) . ?
C30 H30 0.9300 . ?
C24 H24 0.9300 . ?
C22 H22A 0.9600 . ?
C22 H22B 0.9600 . ?
C22 H22C 0.9600 . ?

loop_
_geom_torsion_atom_site_label_1
_geom_torsion_atom_site_label_2
_geom_torsion_atom_site_label_3
_geom_torsion_atom_site_label_4
_geom_torsion
_geom_torsion_site_symmetry_1
_geom_torsion_site_symmetry_2
_geom_torsion_site_symmetry_3
_geom_torsion_site_symmetry_4
_geom_torsion_publ_flag
O1 C12 C13 C14 -153.3(3) . . . . ?
O1 C12 C13 C17 19.9(4) . . . . ?
O1 C12 C11 C19 -179.0(3) . . . . ?
O1 C12 C11 C10 1.5(3) . . . . ?
O1 C9 C8 O2 -175.8(3) . . . . ?
O1 C9 C8 C6 2.9(4) . . . . ?
O1 C9 C10 C11 -0.4(3) . . . . ?
O1 C9 C10 C26 -176.9(3) . . . . ?
O3 C26 C10 C11 -79.6(4) . . . . ?
O3 C26 C10 C9 96.2(4) . . . . ?
O3 C26 C27 C32 164.7(4) . . . . ?
O3 C26 C27 C28 -13.4(5) . . . . ?
C12 O1 C9 C8 -179.4(3) . . . . ?
C12 O1 C9 C10 1.4(3) . . . . ?
C12 C13 C14 C15 173.0(3) . . . . ?
C12 C13 C17 C18 -173.5(3) . . . . ?
C12 C11 C10 C9 -0.7(3) . . . . ?
C12 C11 C10 C26 175.7(3) . . . . ?
C6 C7 C2 C3 0.2(5) . . . . ?
C6 C7 C2 C1 -179.5(3) . . . . ?
C6 C5 C4 C3 0.3(6) . . . . ?
C19 C11 C10 C9 179.9(3) . . . . ?
C19 C11 C10 C26 -3.8(5) . . . . ?
C19 C20 C21 C23 0.7(5) . . . . ?
C19 C20 C21 C22 -178.5(3) . . . . ?
C19 C25 C24 C23 0.7(7) . . . . ?
C13 C12 C11 C19 7.8(6) . . . . ?
C13 C12 C11 C10 -171.7(3) . . . . ?
C13 C14 C15 C16 0.1(5) . . . . ?
C13 C17 C18 C16 0.8(6) . . . . ?
C11 C12 C13 C14 19.8(5) . . . . ?
C11 C12 C13 C17 -167.0(3) . . . . ?
C11 C19 C20 C21 178.1(3) . . . . ?
C11 C19 C25 C24 -178.8(3) . . . . ?
C9 O1 C12 C13 172.9(2) . . . . ?
C9 O1 C12 C11 -1.8(3) . . . . ?
C7 C6 C8 O2 -154.2(3) . . . . ?
C7 C6 C8 C9 27.1(5) . . . . ?
C7 C6 C5 C4 -0.9(5) . . . . ?
C7 C2 C3 C4 -0.8(5) . . . . ?
C8 C6 C7 C2 179.6(3) . . . . ?
C8 C6 C5 C4 -179.9(3) . . . . ?
C8 C9 C10 C11 -179.5(3) . . . . ?
C8 C9 C10 C26 4.0(5) . . . . ?
C26 C27 C32 C31 -178.0(4) . . . . ?
C26 C27 C28 C29 178.6(3) . . . . ?
C10 C9 C8 O2 3.2(5) . . . . ?
C10 C9 C8 C6 -178.1(3) . . . . ?
C10 C26 C27 C32 -13.4(4) . . . . ?
C10 C26 C27 C28 168.6(3) . . . . ?
C27 C26 C10 C11 98.6(4) . . . . ?
C27 C26 C10 C9 -85.7(4) . . . . ?
C27 C32 C31 C30 -0.4(7) . . . . ?
C27 C28 C29 C30 -0.7(6) . . . . ?
C20 C19 C11 C12 -123.3(3) . . . . ?
C20 C19 C11 C10 56.1(4) . . . . ?
C20 C19 C25 C24 0.4(5) . . . . ?
C20 C21 C23 C24 0.4(6) . . . . ?
C14 C13 C17 C18 -0.2(5) . . . . ?
C14 C15 C16 C18 0.6(6) . . . . ?
C5 C6 C7 C2 0.7(4) . . . . ?
C5 C6 C8 O2 24.7(5) . . . . ?
C5 C6 C8 C9 -154.0(3) . . . . ?
C5 C4 C3 C2 0.6(6) . . . . ?
C32 C27 C28 C29 0.5(5) . . . . ?
C32 C31 C30 C29 0.3(8) . . . . ?
C17 C13 C14 C15 -0.2(5) . . . . ?
C21 C23 C24 C25 -1.1(7) . . . . ?
C28 C27 C32 C31 0.0(6) . . . . ?
C28 C29 C30 C31 0.3(8) . . . . ?
C25 C19 C11 C12 55.8(5) . . . . ?
C25 C19 C11 C10 -124.8(4) . . . . ?
C25 C19 C20 C21 -1.1(5) . . . . ?
C15 C16 C18 C17 -1.0(6) . . . . ?
C1 C2 C3 C4 178.9(4) . . . . ?
C22 C21 C23 C24 179.7(4) . . . . ?

loop_
_smtbx_masks_void_nr
_smtbx_masks_void_average_x
_smtbx_masks_void_average_y
_smtbx_masks_void_average_z
_smtbx_masks_void_volume
_smtbx_masks_void_count_electrons
_smtbx_masks_void_content
1 0.181 0.089 0.618 9.2 1.6 '0.05 hexane'
2 0.181 0.411 0.118 9.2 1.6 '0.05 hexane'
3 0.819 -0.089 0.382 9.2 1.6 '0.05 hexane'
4 0.819 0.589 0.882 9.2 1.6 '0.05 hexane'
